data_1555174
loop_
_publ_author_name
'Wang, Jia-Peng'
'Shu, Yan'
'Liu, Shi-Xi'
'Hu, Jun-Tao'
'Sun, Cheng-Tong'
'Zhou, Hao'
'Gan, Dong'
'Cai, Xue-Yun'
'Pu, Wei'
'Cai, Le'
'Ding, Zhong-Tao'

_publ_section_title
;
 Expanstines A--D: four unusual isoprenoid epoxycyclohexenones generated
 by Penicillium expansum YJ-15 fermentation and photopromotion
;
_journal_issue 23
_journal_name_full 'Organic Chemistry Frontiers'
_journal_page_first 3839
_journal_paper_doi 10.1039/C9QO01076A
_journal_volume 6
_journal_year 2019
_chemical_absolute_configuration ad
_chemical_compound_source 'Penicillium expansum YJ-15'
_chemical_formula_moiety 'C22 H30 O4, 1/3(H2 O)'
_chemical_formula_sum 'C22 H30.66667 O4.33333'
_chemical_formula_weight 364.46
_chemical_name_systematic 'expanstine D'
_space_group_crystal_system orthorhombic
_space_group_IT_number 19
_space_group_name_Hall 'P 2ac 2ab'
_space_group_name_H-M_alt 'P 21 21 21'
_atom_sites_solution_hydrogens mixed
_audit_update_record
;
2019-03-08 deposited with the CCDC.	2019-10-10 downloaded from the CCDC.
;
_cell_angle_alpha 90
_cell_angle_beta 90
_cell_angle_gamma 90
_cell_formula_units_Z 12
_cell_length_a 12.7263(5)
_cell_length_b 18.5197(7)
_cell_length_c 24.0727(9)
_cell_measurement_reflns_used 9833
_cell_measurement_temperature 100.(2)
_cell_measurement_theta_max 72.3415
_cell_measurement_theta_min 3.0106
_cell_volume 5673.6(4)
_computing_cell_refinement 'SAINT V8.38A (Bruker AXS Inc., 2017)'
_computing_data_collection 'Bruker Instrument Service vV6.2.9'
_computing_data_reduction 'SAINT V8.38A (Bruker AXS Inc., 2017)'
_computing_molecular_graphics 'shelXle (C.B. Huebschle, rev 882)'
_computing_structure_refinement 'SHELXL-2017/1 (Sheldrick, 2017)'
_computing_structure_solution 'SHELXT 2014/5 (Sheldrick, 2014)'
_diffrn_ambient_temperature 100.(2)
_diffrn_detector_area_resol_mean 7.3910
_diffrn_measured_fraction_theta_full 0.999
_diffrn_measured_fraction_theta_max 0.999
_diffrn_measurement_device_type 'Bruker D8 VENTURE PHOTON II'
_diffrn_radiation_monochromator 'Helixos MX multilayer Optic'
_diffrn_radiation_type 'Cu K\a'
_diffrn_radiation_wavelength 1.54178
_diffrn_reflns_av_R_equivalents 0.0538
_diffrn_reflns_av_unetI/netI 0.0369
_diffrn_reflns_limit_h_max 15
_diffrn_reflns_limit_h_min -15
_diffrn_reflns_limit_k_max 22
_diffrn_reflns_limit_k_min -22
_diffrn_reflns_limit_l_max 22
_diffrn_reflns_limit_l_min -29
_diffrn_reflns_number 52740
_diffrn_reflns_theta_full 72.43
_diffrn_reflns_theta_max 72.43
_diffrn_reflns_theta_min 3.01
_diffrn_source 'Ius Diamond'
_diffrn_source_type Microfocus
_exptl_absorpt_coefficient_mu 0.701
_exptl_absorpt_correction_T_max 0.93
_exptl_absorpt_correction_T_min 0.85
_exptl_absorpt_correction_type multi-scan
_exptl_absorpt_process_details
;
SADABS-2016/2 - Bruker AXS area detector scaling and absorption correction
;
_exptl_crystal_colour 'translucent light yellow'
_exptl_crystal_density_diffrn 1.280
_exptl_crystal_density_method 'not measured'
_exptl_crystal_description prism
_exptl_crystal_F_000 2368
_exptl_crystal_recrystallization_method 'Vapour deposition'
_exptl_crystal_size_max 0.250
_exptl_crystal_size_mid 0.120
_exptl_crystal_size_min 0.100
_refine_diff_density_max 0.309
_refine_diff_density_min -0.217
_refine_ls_abs_structure_details
;

Flack x determined using 4108 quotients [(I+)-(I-)]/[(I+)+(I-)]
(Parsons, Flack and Wagner, Acta Cryst. B69 (2013) 249-259).
;
_refine_ls_abs_structure_Flack -0.06(7)
_refine_ls_extinction_method none
_refine_ls_goodness_of_fit_ref 0.987
_refine_ls_hydrogen_treatment constr
_refine_ls_matrix_type full
_refine_ls_number_parameters 723
_refine_ls_number_reflns 11215
_refine_ls_number_restraints 0
_refine_ls_restrained_S_all 0.987
_refine_ls_R_factor_all 0.0494
_refine_ls_R_factor_gt 0.0427
_refine_ls_shift/su_max 0.001
_refine_ls_shift/su_mean 0.000
_refine_ls_structure_factor_coef Fsqd
_refine_ls_weighting_details 'w=1/[\s^2^(Fo^2^)+(0.1000P)^2^] where P=(Fo^2^+2Fc^2^)/3'
_refine_ls_weighting_scheme calc
_refine_ls_wR_factor_gt 0.1223
_refine_ls_wR_factor_ref 0.1322
_reflns_number_gt 10100
_reflns_number_total 11215
_reflns_threshold_expression 'I > 2\s(I)'
_cod_data_source_file c9qo01076a2.cif
_cod_data_source_block dzt81
_cod_depositor_comments
;
The following automatic conversions were performed:

data item '_exptl_absorpt_correction_type' value 'Multi-Scan' was
changed to 'multi-scan' in accordance with the
/home/saulius/struct/COD-crude-data/automatic-downloads/DataCite-retrospective/RSC/depositions/lib/dictionaries/cif_core.dic
dictionary named 'cif_core.dic' version 2.4.2 last updated on
2011-04-26.

Automatic conversion script
Id: cif_fix_values 6909 2019-04-08 15:41:33Z antanas 

2022-05-28
Z value and formula fixed to values more according to usual
chemical conventions.                 miguel
;
_cod_original_formula_sum 'C66 H92 O13'
_cod_original_formula_weight 1093.39
_cod_original_formula_moiety '3(C22 H30 O4), H2 O'
_cod_original_formula_units_Z 4
_cod_database_code 1555174

loop_
_space_group_symop_operation_xyz
'x, y, z'
'x+1/2, -y+1/2, -z'
'-x, y+1/2, -z+1/2'
'-x+1/2, -y, z+1/2'

loop_
_atom_site_type_symbol
_atom_site_label
_atom_site_fract_x
_atom_site_fract_y
_atom_site_fract_z
_atom_site_U_iso_or_equiv
_atom_site_adp_type
_atom_site_calc_flag
_atom_site_refinement_flags_adp
_atom_site_refinement_flags_posn
_atom_site_occupancy
O O1 0.52721(15) 0.68940(10) 0.76491(9) 0.0268(4) Uani d . . 1
H H88 0.496964 0.650102 0.757995 0.04 Uiso calc U R 1
O O2 0.84448(17) 0.66770(12) 0.71300(8) 0.0317(5) Uani d . . 1
O O3 0.73415(15) 0.47644(10) 0.81778(8) 0.0222(4) Uani d . . 1
O O4 0.88136(14) 0.64416(10) 0.85232(7) 0.0193(4) Uani d . . 1
O O5 0.58008(16) 1.06259(11) 0.75697(9) 0.0289(4) Uani d . . 1
H H89 0.539795 1.02715 0.752402 0.043 Uiso calc U R 1
O O6 0.88916(16) 1.00927(12) 0.70936(9) 0.0309(5) Uani d . . 1
O O7 0.74655(15) 0.82476(10) 0.80718(8) 0.0232(4) Uani d . . 1
O O8 0.90581(14) 0.98291(10) 0.85075(8) 0.0200(4) Uani d . . 1
O O9 0.43683(16) 0.82454(11) 0.76317(9) 0.0310(5) Uani d . . 1
H H90 0.467419 0.780989 0.761603 0.046 Uiso d U R 1
O O10 0.23145(16) 0.63685(11) 0.67709(8) 0.0273(4) Uani d . . 1
O O11 0.09841(14) 0.80987(10) 0.64678(8) 0.0215(4) Uani d . . 1
O O12 0.11098(18) 0.81277(15) 0.78961(9) 0.0408(6) Uani d . . 1
C C1 0.7411(2) 0.39491(16) 1.09210(12) 0.0280(6) Uani d . . 1
H H18 0.733696 0.383013 1.13158 0.042 Uiso calc U R 1
H H19 0.799768 0.36752 1.076287 0.042 Uiso calc U R 1
H H1 0.676102 0.382385 1.072486 0.042 Uiso calc U R 1
C C2 0.7625(2) 0.47618(15) 1.08577(11) 0.0219(5) Uani d . . 1
C C3 0.7589(2) 0.50343(14) 1.02435(11) 0.0183(5) Uani d . . 1
H H7 0.766265 0.557056 1.027201 0.022 Uiso calc U R 1
C C4 0.8524(2) 0.47922(13) 0.98649(11) 0.0168(5) Uani d . . 1
C C5 0.83987(19) 0.52353(13) 0.93212(10) 0.0157(5) Uani d . . 1
H H25 0.840422 0.575198 0.944187 0.019 Uiso calc U R 1
C C6 0.73311(19) 0.51284(13) 0.90338(11) 0.0175(5) Uani d . . 1
C C7 0.74736(19) 0.54730(13) 0.84478(10) 0.0171(5) Uani d . . 1
C C8 0.67483(19) 0.59984(13) 0.81799(11) 0.0188(5) Uani d . . 1
H H12 0.604927 0.604137 0.831434 0.023 Uiso calc U R 1
C C9 0.7057(2) 0.64116(14) 0.77546(11) 0.0202(5) Uani d . . 1
C C10 0.6308(2) 0.68802(14) 0.74250(11) 0.0236(5) Uani d . . 1
H H2 0.658574 0.737924 0.741374 0.028 Uiso calc U R 1
H H29 0.627589 0.669928 0.70384 0.028 Uiso calc U R 1
C C11 0.8181(2) 0.64208(14) 0.75708(11) 0.0222(5) Uani d . . 1
C C12 0.8989(2) 0.61406(15) 0.79753(11) 0.0216(5) Uani d . . 1
H H28 0.972945 0.608371 0.784366 0.026 Uiso calc U R 1
C C13 0.86255(19) 0.56807(14) 0.84305(10) 0.0176(5) Uani d . . 1
O O13 0.47282(18) 0.95383(13) 0.71526(12) 0.0439(6) Uani d . . 1
H H91 0.471837 0.90634 0.737316 0.066 Uiso d U R 1
H H92 0.391861 0.957659 0.722038 0.066 Uiso d U R 1
C C14 0.92002(19) 0.51947(14) 0.88369(11) 0.0186(5) Uani d . . 1
H H26 0.989539 0.539174 0.894229 0.022 Uiso calc U R 1
H H27 0.928215 0.469711 0.869308 0.022 Uiso calc U R 1
C C15 0.95505(19) 0.50174(14) 1.01544(11) 0.0198(5) Uani d . . 1
H H4 1.015496 0.484246 0.993336 0.024 Uiso calc U R 1
H H3 0.958854 0.555107 1.016803 0.024 Uiso calc U R 1
C C16 0.9634(2) 0.47175(15) 1.07469(12) 0.0224(5) Uani d . . 1
H H21 0.965464 0.418338 1.073349 0.027 Uiso calc U R 1
H H20 1.029533 0.488795 1.091934 0.027 Uiso calc U R 1
C C17 0.8702(2) 0.49605(15) 1.10998(12) 0.0236(5) Uani d . . 1
H H5 0.873654 0.549117 1.114568 0.028 Uiso calc U R 1
H H6 0.876612 0.474106 1.147326 0.028 Uiso calc U R 1
C C18 0.6517(2) 0.49176(14) 0.99591(12) 0.0211(5) Uani d . . 1
H H14 0.594873 0.507269 1.021367 0.025 Uiso calc U R 1
H H13 0.641956 0.43969 0.988158 0.025 Uiso calc U R 1
C C19 0.6434(2) 0.53452(14) 0.94113(11) 0.0198(5) Uani d . . 1
H H9 0.5754 0.524074 0.922822 0.024 Uiso calc U R 1
H H8 0.646795 0.586974 0.948866 0.024 Uiso calc U R 1
C C20 0.7195(2) 0.44095(14) 0.87165(11) 0.0216(5) Uani d . . 1
H H10 0.774846 0.405095 0.880246 0.026 Uiso calc U R 1
H H11 0.648853 0.419363 0.876229 0.026 Uiso calc U R 1
C C21 0.6796(2) 0.51666(17) 1.12028(12) 0.0300(6) Uani d . . 1
H H16 0.609283 0.499958 1.109802 0.045 Uiso calc U R 1
H H15 0.685372 0.568617 1.113178 0.045 Uiso calc U R 1
H H17 0.691384 0.507214 1.159846 0.045 Uiso calc U R 1
C C22 0.8572(2) 0.39764(13) 0.97409(11) 0.0209(5) Uani d . . 1
H H23 0.90245 0.389199 0.941783 0.031 Uiso calc U R 1
H H22 0.786345 0.379687 0.966244 0.031 Uiso calc U R 1
H H24 0.886 0.372159 1.006374 0.031 Uiso calc U R 1
C C23 0.6795(2) 1.04678(15) 0.73395(12) 0.0261(6) Uani d . . 1
H H30 0.72031 1.092079 0.730755 0.031 Uiso calc U R 1
H H32 0.66967 1.027172 0.696041 0.031 Uiso calc U R 1
C C24 0.7417(2) 0.99293(14) 0.76816(11) 0.0220(5) Uani d . . 1
C C25 0.6998(2) 0.95092(14) 0.80790(11) 0.0207(5) Uani d . . 1
H H57 0.628616 0.958066 0.818356 0.025 Uiso calc U R 1
C C26 0.7624(2) 0.89318(14) 0.83613(10) 0.0182(5) Uani d . . 1
C C27 0.73675(19) 0.85720(13) 0.89360(10) 0.0173(5) Uani d . . 1
C C28 0.64613(19) 0.88019(13) 0.92991(11) 0.0188(5) Uani d . . 1
H H55 0.579027 0.874106 0.909645 0.023 Uiso calc U R 1
H H56 0.653646 0.931721 0.940096 0.023 Uiso calc U R 1
C C29 0.6461(2) 0.83294(14) 0.98282(11) 0.0201(5) Uani d . . 1
H H35 0.58698 0.847478 1.007074 0.024 Uiso calc U R 1
H H54 0.635751 0.781748 0.972335 0.024 Uiso calc U R 1
C C30 0.75007(19) 0.84070(13) 1.01491(11) 0.0170(5) Uani d . . 1
H H53 0.760169 0.893981 1.019039 0.02 Uiso calc U R 1
C C31 0.7458(2) 0.81155(14) 1.07574(10) 0.0188(5) Uani d . . 1
C C32 0.6604(2) 0.85229(16) 1.10845(12) 0.0271(6) Uani d . . 1
H H31 0.590884 0.836752 1.095703 0.041 Uiso calc U R 1
H H52 0.668262 0.904324 1.102314 0.041 Uiso calc U R 1
H H51 0.667825 0.841731 1.148146 0.041 Uiso calc U R 1
C C33 0.8549(2) 0.98656(14) 0.75346(11) 0.0223(5) Uani d . . 1
C C34 0.9273(2) 0.95350(15) 0.79606(11) 0.0211(5) Uani d . . 1
H H58 1.001998 0.94401 0.785417 0.025 Uiso calc U R 1
C C35 0.8793(2) 0.90850(13) 0.83923(10) 0.0177(5) Uani d . . 1
C C36 0.7179(2) 0.78818(14) 0.85876(11) 0.0221(5) Uani d . . 1
H H34 0.766028 0.748127 0.868504 0.027 Uiso calc U R 1
H H33 0.643973 0.771599 0.85942 0.027 Uiso calc U R 1
C C37 0.8518(2) 0.82987(14) 1.10355(11) 0.0206(5) Uani d . . 1
H H47 0.856109 0.882818 1.108746 0.025 Uiso calc U R 1
H H36 0.853681 0.807274 1.140803 0.025 Uiso calc U R 1
C C38 0.9479(2) 0.80492(15) 1.07078(11) 0.0212(5) Uani d . . 1
H H37 0.948989 0.751502 1.069371 0.025 Uiso calc U R 1
H H46 1.012461 0.821246 1.089941 0.025 Uiso calc U R 1
C C39 0.94656(19) 0.83496(14) 1.01161(11) 0.0189(5) Uani d . . 1
H H38 1.008133 0.815981 0.991155 0.023 Uiso calc U R 1
H H39 0.953167 0.888188 1.01319 0.023 Uiso calc U R 1
C C40 0.84563(19) 0.81525(13) 0.97948(10) 0.0155(5) Uani d . . 1
C C41 0.84099(18) 0.86130(13) 0.92589(10) 0.0156(5) Uani d . . 1
H H40 0.845303 0.912412 0.939093 0.019 Uiso calc U R 1
C C42 0.9263(2) 0.85536(14) 0.88017(10) 0.0196(5) Uani d . . 1
H H41 0.996219 0.870967 0.893593 0.024 Uiso calc U R 1
H H42 0.931014 0.806 0.86459 0.024 Uiso calc U R 1
C C43 0.8482(2) 0.73389(13) 0.96605(11) 0.0211(5) Uani d . . 1
H H45 0.897307 0.72511 0.935437 0.032 Uiso calc U R 1
H H44 0.777723 0.717823 0.95522 0.032 Uiso calc U R 1
H H43 0.87112 0.707003 0.998949 0.032 Uiso calc U R 1
C C44 0.7215(2) 0.73032(15) 1.08012(12) 0.0251(6) Uani d . . 1
H H48 0.698044 0.71902 1.117917 0.038 Uiso calc U R 1
H H50 0.784987 0.70252 1.071595 0.038 Uiso calc U R 1
H H49 0.665938 0.717699 1.053649 0.038 Uiso calc U R 1
C C45 0.3276(2) 0.82829(17) 0.77527(12) 0.0293(6) Uani d . . 1
H H87 0.306796 0.879654 0.778178 0.035 Uiso calc U R 1
H H60 0.314737 0.805416 0.811813 0.035 Uiso calc U R 1
C C46 0.2597(2) 0.79214(15) 0.73253(11) 0.0250(6) Uani d . . 1
C C47 0.2974(2) 0.75665(15) 0.68858(11) 0.0230(5) Uani d . . 1
H H64 0.369571 0.76139 0.679219 0.028 Uiso calc U R 1
C C48 0.2287(2) 0.70988(14) 0.65401(11) 0.0215(5) Uani d . . 1
C C49 0.2534(2) 0.68008(14) 0.59475(11) 0.0196(5) Uani d . . 1
C C50 0.3455(2) 0.70376(14) 0.55960(11) 0.0206(5) Uani d . . 1
H H83 0.412178 0.694373 0.579552 0.025 Uiso calc U R 1
H H82 0.340804 0.756174 0.551907 0.025 Uiso calc U R 1
C C51 0.3433(2) 0.66098(14) 0.50465(11) 0.0209(5) Uani d . . 1
H H81 0.40311 0.676192 0.481122 0.025 Uiso calc U R 1
H H65 0.351526 0.60888 0.512732 0.025 Uiso calc U R 1
C C52 0.2398(2) 0.67303(13) 0.47266(11) 0.0191(5) Uani d . . 1
H H80 0.233213 0.726718 0.46991 0.023 Uiso calc U R 1
C C53 0.2413(2) 0.64667(15) 0.41103(11) 0.0232(5) Uani d . . 1
C C54 0.2596(2) 0.56512(16) 0.40442(13) 0.0291(6) Uani d . . 1
H H59 0.276004 0.554241 0.365533 0.044 Uiso calc U R 1
H H67 0.196012 0.538937 0.415457 0.044 Uiso calc U R 1
H H66 0.318403 0.550166 0.428041 0.044 Uiso calc U R 1
C C55 0.1444(2) 0.79398(16) 0.74460(12) 0.0272(6) Uani d . . 1
C C56 0.0707(2) 0.77356(16) 0.69848(12) 0.0248(6) Uani d . . 1
H H86 -0.005443 0.767059 0.707486 0.03 Uiso calc U R 1
C C57 0.1147(2) 0.73303(15) 0.65157(12) 0.0224(5) Uani d . . 1
C C58 0.0627(2) 0.68733(15) 0.60720(12) 0.0232(5) Uani d . . 1
H H61 -0.004198 0.708709 0.594159 0.028 Uiso calc U R 1
H H85 0.05044 0.637177 0.61987 0.028 Uiso calc U R 1
C C59 0.1498(2) 0.69165(13) 0.56256(11) 0.0193(5) Uani d . . 1
H H84 0.151381 0.743574 0.551192 0.023 Uiso calc U R 1
C C60 0.2670(2) 0.60685(15) 0.62452(11) 0.0239(6) Uani d . . 1
H H63 0.220114 0.568643 0.609892 0.029 Uiso calc U R 1
H H62 0.340707 0.589889 0.62548 0.029 Uiso calc U R 1
C C61 0.3292(2) 0.68525(17) 0.37923(12) 0.0292(6) Uani d . . 1
H H68 0.397402 0.666211 0.391105 0.044 Uiso calc U R 1
H H70 0.326043 0.737158 0.386958 0.044 Uiso calc U R 1
H H69 0.320211 0.677056 0.339292 0.044 Uiso calc U R 1
C C62 0.1369(2) 0.66993(15) 0.38387(12) 0.0258(6) Uani d . . 1
H H78 0.13702 0.723102 0.379663 0.031 Uiso calc U R 1
H H79 0.133063 0.648663 0.346189 0.031 Uiso calc U R 1
C C63 0.0390(2) 0.64795(15) 0.41603(12) 0.0250(6) Uani d . . 1
H H77 0.032748 0.594666 0.415874 0.03 Uiso calc U R 1
H H71 -0.023857 0.668097 0.39745 0.03 Uiso calc U R 1
C C64 0.0431(2) 0.67483(14) 0.47600(12) 0.0226(6) Uani d . . 1
H H73 -0.020098 0.657513 0.495971 0.027 Uiso calc U R 1
H H72 0.041363 0.728278 0.476043 0.027 Uiso calc U R 1
C C65 0.1418(2) 0.64918(14) 0.50720(11) 0.0197(5) Uani d . . 1
C C66 0.1332(2) 0.56702(14) 0.51771(12) 0.0241(6) Uani d . . 1
H H74 0.08899 0.558343 0.550368 0.036 Uiso calc U R 1
H H75 0.203412 0.547018 0.524206 0.036 Uiso calc U R 1
H H76 0.101695 0.543635 0.485204 0.036 Uiso calc U R 1

loop_
_atom_site_aniso_label
_atom_site_aniso_U_11
_atom_site_aniso_U_22
_atom_site_aniso_U_33
_atom_site_aniso_U_12
_atom_site_aniso_U_13
_atom_site_aniso_U_23
O1 0.0246(10) 0.0219(9) 0.0340(11) 0.0025(8) -0.0053(8) -0.0010(8)
O2 0.0320(11) 0.0417(12) 0.0213(10) -0.0037(9) -0.0008(8) 0.0041(9)
O3 0.0234(9) 0.0172(8) 0.0259(10) 0.0005(7) -0.0028(8) -0.0061(7)
O4 0.0216(9) 0.0178(8) 0.0185(9) -0.0016(7) -0.0011(7) -0.0019(7)
O5 0.0229(10) 0.0287(10) 0.0350(11) 0.0035(8) -0.0030(8) 0.0031(9)
O6 0.0276(10) 0.0420(12) 0.0230(11) -0.0028(9) 0.0016(8) 0.0065(9)
O7 0.0276(9) 0.0214(9) 0.0206(9) -0.0011(7) -0.0023(8) -0.0064(7)
O8 0.0207(9) 0.0201(9) 0.0193(9) -0.0025(7) -0.0007(7) -0.0012(7)
O9 0.0216(10) 0.0261(10) 0.0452(12) 0.0042(8) -0.0011(9) -0.0014(9)
O10 0.0306(10) 0.0247(10) 0.0265(10) 0.0044(8) 0.0051(8) 0.0088(8)
O11 0.0212(9) 0.0225(9) 0.0208(9) 0.0046(7) 0.0020(7) 0.0021(7)
O12 0.0290(11) 0.0698(17) 0.0235(11) 0.0118(11) 0.0047(9) -0.0047(11)
C1 0.0286(14) 0.0269(14) 0.0285(14) -0.0052(11) 0.0021(12) 0.0080(11)
C2 0.0185(12) 0.0231(13) 0.0241(13) 0.0000(10) 0.0034(11) 0.0028(10)
C3 0.0141(11) 0.0167(11) 0.0241(13) -0.0004(9) 0.0014(10) 0.0003(10)
C4 0.0170(12) 0.0119(10) 0.0213(12) 0.0011(9) 0.0006(10) 0.0010(9)
C5 0.0136(11) 0.0135(10) 0.0201(12) 0.0003(9) -0.0012(9) -0.0002(9)
C6 0.0151(11) 0.0138(11) 0.0238(13) -0.0011(9) -0.0020(10) -0.0003(10)
C7 0.0165(12) 0.0152(11) 0.0197(12) 0.0002(9) -0.0006(10) -0.0043(10)
C8 0.0144(11) 0.0175(11) 0.0243(13) 0.0005(9) -0.0040(10) -0.0055(10)
C9 0.0210(12) 0.0189(11) 0.0206(12) 0.0013(10) -0.0040(10) -0.0043(10)
C10 0.0232(13) 0.0223(12) 0.0254(13) 0.0009(10) -0.0033(11) 0.0017(11)
C11 0.0263(14) 0.0198(11) 0.0206(13) -0.0020(10) -0.0028(10) -0.0030(11)
C12 0.0225(12) 0.0232(12) 0.0192(13) -0.0017(10) 0.0004(10) -0.0013(10)
C13 0.0136(11) 0.0196(11) 0.0196(12) 0.0004(9) -0.0001(9) -0.0038(10)
O13 0.0289(11) 0.0336(12) 0.0690(17) -0.0052(9) -0.0153(11) 0.0090(12)
C14 0.0139(11) 0.0193(11) 0.0226(13) 0.0024(9) 0.0007(10) 0.0006(10)
C15 0.0144(12) 0.0207(12) 0.0243(14) -0.0009(9) -0.0014(10) 0.0038(10)
C16 0.0188(13) 0.0233(13) 0.0252(14) 0.0004(10) -0.0045(10) 0.0042(11)
C17 0.0227(13) 0.0266(13) 0.0216(13) 0.0007(10) -0.0013(11) 0.0011(11)
C18 0.0130(11) 0.0222(12) 0.0281(14) -0.0021(10) 0.0010(10) 0.0017(10)
C19 0.0133(11) 0.0196(11) 0.0265(13) 0.0002(9) -0.0002(10) 0.0009(10)
C20 0.0212(12) 0.0178(12) 0.0257(14) -0.0031(10) -0.0014(10) -0.0023(10)
C21 0.0270(15) 0.0368(16) 0.0263(15) 0.0028(12) 0.0073(12) 0.0016(12)
C22 0.0227(13) 0.0132(11) 0.0269(13) 0.0026(10) -0.0022(11) -0.0006(10)
C23 0.0263(14) 0.0281(14) 0.0239(14) 0.0020(11) -0.0016(11) 0.0038(11)
C24 0.0223(13) 0.0232(12) 0.0206(13) 0.0021(10) -0.0022(10) -0.0020(10)
C25 0.0166(11) 0.0255(13) 0.0200(12) 0.0047(10) -0.0022(10) -0.0005(11)
C26 0.0168(12) 0.0191(11) 0.0188(12) 0.0023(9) -0.0012(10) -0.0032(10)
C27 0.0156(11) 0.0159(11) 0.0204(12) 0.0013(9) -0.0018(9) -0.0004(10)
C28 0.0134(11) 0.0197(11) 0.0234(13) 0.0013(9) -0.0027(10) 0.0012(10)
C29 0.0131(11) 0.0221(12) 0.0249(13) 0.0006(9) 0.0001(10) 0.0028(10)
C30 0.0124(11) 0.0154(11) 0.0233(12) 0.0000(9) 0.0003(9) 0.0005(9)
C31 0.0162(11) 0.0204(12) 0.0199(12) 0.0007(9) 0.0015(10) 0.0009(10)
C32 0.0237(13) 0.0315(14) 0.0260(14) 0.0026(11) 0.0062(11) 0.0001(12)
C33 0.0235(13) 0.0237(12) 0.0196(13) -0.0004(10) -0.0019(11) 0.0011(10)
C34 0.0189(12) 0.0266(13) 0.0178(13) 0.0011(10) 0.0009(10) 0.0003(10)
C35 0.0156(12) 0.0190(12) 0.0184(12) 0.0034(9) -0.0008(9) -0.0027(10)
C36 0.0242(13) 0.0183(12) 0.0238(13) -0.0013(10) -0.0034(10) -0.0018(10)
C37 0.0212(13) 0.0211(12) 0.0194(12) -0.0006(10) -0.0005(10) -0.0004(10)
C38 0.0177(12) 0.0227(12) 0.0232(13) -0.0004(10) -0.0035(10) -0.0007(11)
C39 0.0132(11) 0.0222(12) 0.0215(12) 0.0010(9) -0.0012(9) -0.0013(10)
C40 0.0127(11) 0.0158(11) 0.0181(11) 0.0010(9) 0.0011(9) -0.0014(9)
C41 0.0120(10) 0.0138(10) 0.0210(12) 0.0016(8) -0.0008(9) -0.0017(9)
C42 0.0169(12) 0.0228(12) 0.0192(12) 0.0040(9) 0.0010(9) 0.0011(10)
C43 0.0254(13) 0.0154(11) 0.0224(12) 0.0033(10) -0.0037(10) -0.0018(10)
C44 0.0250(13) 0.0253(13) 0.0250(13) -0.0049(11) -0.0004(11) 0.0042(11)
C45 0.0254(14) 0.0355(15) 0.0269(14) 0.0051(12) 0.0000(11) -0.0028(12)
C46 0.0240(13) 0.0301(14) 0.0210(13) 0.0041(11) 0.0013(11) 0.0060(11)
C47 0.0177(11) 0.0270(13) 0.0244(13) 0.0043(10) 0.0005(10) 0.0059(11)
C48 0.0198(13) 0.0210(12) 0.0236(13) 0.0030(10) 0.0044(10) 0.0058(10)
C49 0.0170(12) 0.0175(12) 0.0243(13) 0.0023(9) 0.0020(10) 0.0023(10)
C50 0.0153(12) 0.0201(12) 0.0265(13) 0.0000(10) 0.0021(10) 0.0004(10)
C51 0.0135(12) 0.0228(12) 0.0265(13) 0.0015(9) 0.0021(10) -0.0007(10)
C52 0.0170(12) 0.0145(11) 0.0258(13) -0.0004(9) 0.0014(10) -0.0010(10)
C53 0.0193(12) 0.0239(13) 0.0265(13) -0.0023(10) 0.0027(10) -0.0027(11)
C54 0.0278(14) 0.0268(14) 0.0327(15) 0.0013(11) 0.0008(12) -0.0095(12)
C55 0.0237(14) 0.0344(14) 0.0236(14) 0.0068(11) 0.0018(11) 0.0043(11)
C56 0.0204(12) 0.0299(14) 0.0241(13) 0.0029(11) 0.0049(11) 0.0052(12)
C57 0.0196(12) 0.0216(12) 0.0259(13) 0.0003(10) 0.0029(11) 0.0040(11)
C58 0.0180(12) 0.0240(12) 0.0277(14) -0.0023(10) 0.0040(11) 0.0005(11)
C59 0.0163(12) 0.0143(11) 0.0272(13) -0.0006(9) 0.0028(10) 0.0025(10)
C60 0.0239(13) 0.0198(12) 0.0281(14) 0.0038(10) 0.0029(11) 0.0053(11)
C61 0.0258(14) 0.0364(15) 0.0254(14) -0.0086(12) 0.0042(11) -0.0029(12)
C62 0.0252(14) 0.0262(13) 0.0260(14) -0.0033(11) -0.0012(11) -0.0014(11)
C63 0.0202(13) 0.0228(13) 0.0320(15) -0.0020(10) -0.0044(11) -0.0033(11)
C64 0.0162(12) 0.0204(12) 0.0313(15) -0.0012(9) -0.0007(10) -0.0018(11)
C65 0.0154(12) 0.0162(11) 0.0276(13) -0.0015(9) -0.0003(10) 0.0005(10)
C66 0.0208(13) 0.0160(11) 0.0354(15) -0.0018(10) 0.0013(11) 0.0017(11)

loop_
_atom_type_symbol
_atom_type_description
_atom_type_scat_dispersion_real
_atom_type_scat_dispersion_imag
_atom_type_scat_source
C C 0.0181 0.0091 'International Tables Vol C Tables 4.2.6.8 and 6.1.1.4'
H H 0.0000 0.0000 'International Tables Vol C Tables 4.2.6.8 and 6.1.1.4'
O O 0.0492 0.0322 'International Tables Vol C Tables 4.2.6.8 and 6.1.1.4'

loop_
_geom_angle_atom_site_label_1
_geom_angle_atom_site_label_2
_geom_angle_atom_site_label_3
_geom_angle
C10 O1 H88 109.5
C20 O3 C7 91.36(17)
C13 O4 C12 60.68(16)
C23 O5 H89 109.5
C26 O7 C36 91.79(17)
C35 O8 C34 60.79(16)
C45 O9 H90 118.5
C60 O10 C48 91.73(18)
C57 O11 C56 60.76(17)
C2 C1 H18 109.5
C2 C1 H19 109.5
H18 C1 H19 109.5
C2 C1 H1 109.5
H18 C1 H1 109.5
H19 C1 H1 109.5
C17 C2 C1 110.8(2)
C17 C2 C21 106.9(2)
C1 C2 C21 107.6(2)
C17 C2 C3 107.9(2)
C1 C2 C3 113.9(2)
C21 C2 C3 109.5(2)
C18 C3 C2 113.6(2)
C18 C3 C4 112.0(2)
C2 C3 C4 115.9(2)
C18 C3 H7 104.7
C2 C3 H7 104.7
C4 C3 H7 104.7
C15 C4 C22 108.7(2)
C15 C4 C5 109.0(2)
C22 C4 C5 111.0(2)
C15 C4 C3 107.7(2)
C22 C4 C3 115.1(2)
C5 C4 C3 105.13(19)
C6 C5 C14 103.7(2)
C6 C5 C4 113.7(2)
C14 C5 C4 122.7(2)
C6 C5 H25 105.1
C14 C5 H25 105.1
C4 C5 H25 105.1
C19 C6 C5 111.2(2)
C19 C6 C20 116.2(2)
C5 C6 C20 115.6(2)
C19 C6 C7 121.5(2)
C5 C6 C7 104.58(19)
C20 C6 C7 85.33(18)
O3 C7 C8 108.7(2)
O3 C7 C13 108.91(19)
C8 C7 C13 115.0(2)
O3 C7 C6 91.21(18)
C8 C7 C6 126.0(2)
C13 C7 C6 104.0(2)
C9 C8 C7 121.6(2)
C9 C8 H12 119.2
C7 C8 H12 119.2
C8 C9 C11 120.9(2)
C8 C9 C10 123.0(2)
C11 C9 C10 116.1(2)
O1 C10 C9 113.2(2)
O1 C10 H2 108.9
C9 C10 H2 108.9
O1 C10 H29 108.9
C9 C10 H29 108.9
H2 C10 H29 107.7
O2 C11 C9 121.9(2)
O2 C11 C12 120.8(3)
C9 C11 C12 117.1(2)
O4 C12 C13 59.58(16)
O4 C12 C11 110.5(2)
C13 C12 C11 118.0(2)
O4 C12 H28 118.3
C13 C12 H28 118.3
C11 C12 H28 118.3
O4 C13 C12 59.74(16)
O4 C13 C7 113.75(19)
C12 C13 C7 118.3(2)
O4 C13 C14 113.5(2)
C12 C13 C14 132.5(2)
C7 C13 C14 107.3(2)
H91 O13 H92 88.0
C13 C14 C5 97.99(19)
C13 C14 H26 112.2
C5 C14 H26 112.2
C13 C14 H27 112.2
C5 C14 H27 112.2
H26 C14 H27 109.8
C16 C15 C4 112.5(2)
C16 C15 H4 109.1
C4 C15 H4 109.1
C16 C15 H3 109.1
C4 C15 H3 109.1
H4 C15 H3 107.8
C17 C16 C15 110.9(2)
C17 C16 H21 109.5
C15 C16 H21 109.5
C17 C16 H20 109.5
C15 C16 H20 109.5
H21 C16 H20 108.0
C16 C17 C2 114.3(2)
C16 C17 H5 108.7
C2 C17 H5 108.7
C16 C17 H6 108.7
C2 C17 H6 108.7
H5 C17 H6 107.6
C3 C18 C19 111.6(2)
C3 C18 H14 109.3
C19 C18 H14 109.3
C3 C18 H13 109.3
C19 C18 H13 109.3
H14 C18 H13 108.0
C6 C19 C18 109.0(2)
C6 C19 H9 109.9
C18 C19 H9 109.9
C6 C19 H8 109.9
C18 C19 H8 109.9
H9 C19 H8 108.3
O3 C20 C6 92.10(19)
O3 C20 H10 113.3
C6 C20 H10 113.3
O3 C20 H11 113.3
C6 C20 H11 113.3
H10 C20 H11 110.6
C2 C21 H16 109.5
C2 C21 H15 109.5
H16 C21 H15 109.5
C2 C21 H17 109.5
H16 C21 H17 109.5
H15 C21 H17 109.5
C4 C22 H23 109.5
C4 C22 H22 109.5
H23 C22 H22 109.5
C4 C22 H24 109.5
H23 C22 H24 109.5
H22 C22 H24 109.5
O5 C23 C24 113.0(2)
O5 C23 H30 109.0
C24 C23 H30 109.0
O5 C23 H32 109.0
C24 C23 H32 109.0
H30 C23 H32 107.8
C25 C24 C33 120.5(2)
C25 C24 C23 124.1(3)
C33 C24 C23 115.4(2)
C24 C25 C26 121.8(2)
C24 C25 H57 119.1
C26 C25 H57 119.1
O7 C26 C25 109.3(2)
O7 C26 C35 108.7(2)
C25 C26 C35 114.2(2)
O7 C26 C27 91.35(18)
C25 C26 C27 126.4(2)
C35 C26 C27 103.9(2)
C28 C27 C41 110.6(2)
C28 C27 C36 115.4(2)
C41 C27 C36 116.6(2)
C28 C27 C26 123.3(2)
C41 C27 C26 104.18(19)
C36 C27 C26 84.56(18)
C27 C28 C29 108.5(2)
C27 C28 H55 110.0
C29 C28 H55 110.0
C27 C28 H56 110.0
C29 C28 H56 110.0
H55 C28 H56 108.4
C30 C29 C28 111.2(2)
C30 C29 H35 109.4
C28 C29 H35 109.4
C30 C29 H54 109.4
C28 C29 H54 109.4
H35 C29 H54 108.0
C29 C30 C40 111.6(2)
C29 C30 C31 114.1(2)
C40 C30 C31 115.8(2)
C29 C30 H53 104.6
C40 C30 H53 104.6
C31 C30 H53 104.6
C32 C31 C44 107.6(2)
C32 C31 C37 106.7(2)
C44 C31 C37 111.1(2)
C32 C31 C30 109.6(2)
C44 C31 C30 114.1(2)
C37 C31 C30 107.5(2)
C31 C32 H31 109.5
C31 C32 H52 109.5
H31 C32 H52 109.5
C31 C32 H51 109.5
H31 C32 H51 109.5
H52 C32 H51 109.5
O6 C33 C24 121.6(2)
O6 C33 C34 120.8(2)
C24 C33 C34 117.5(2)
O8 C34 C35 59.43(15)
O8 C34 C33 110.5(2)
C35 C34 C33 117.3(2)
O8 C34 H58 118.5
C35 C34 H58 118.5
C33 C34 H58 118.5
O8 C35 C34 59.78(16)
O8 C35 C42 113.7(2)
C34 C35 C42 131.8(2)
O8 C35 C26 114.6(2)
C34 C35 C26 118.7(2)
C42 C35 C26 107.3(2)
O7 C36 C27 92.23(19)
O7 C36 H34 113.2
C27 C36 H34 113.2
O7 C36 H33 113.2
C27 C36 H33 113.2
H34 C36 H33 110.6
C38 C37 C31 114.2(2)
C38 C37 H47 108.7
C31 C37 H47 108.7
C38 C37 H36 108.7
C31 C37 H36 108.7
H47 C37 H36 107.6
C37 C38 C39 111.3(2)
C37 C38 H37 109.4
C39 C38 H37 109.4
C37 C38 H46 109.4
C39 C38 H46 109.4
H37 C38 H46 108.0
C38 C39 C40 112.9(2)
C38 C39 H38 109.0
C40 C39 H38 109.0
C38 C39 H39 109.0
C40 C39 H39 109.0
H38 C39 H39 107.8
C43 C40 C39 108.6(2)
C43 C40 C41 111.4(2)
C39 C40 C41 108.6(2)
C43 C40 C30 115.3(2)
C39 C40 C30 107.68(19)
C41 C40 C30 105.06(19)
C27 C41 C40 115.2(2)
C27 C41 C42 104.0(2)
C40 C41 C42 121.7(2)
C27 C41 H40 104.7
C40 C41 H40 104.7
C42 C41 H40 104.7
C35 C42 C41 98.03(19)
C35 C42 H41 112.2
C41 C42 H41 112.2
C35 C42 H42 112.2
C41 C42 H42 112.2
H41 C42 H42 109.8
C40 C43 H45 109.5
C40 C43 H44 109.5
H45 C43 H44 109.5
C40 C43 H43 109.5
H45 C43 H43 109.5
H44 C43 H43 109.5
C31 C44 H48 109.5
C31 C44 H50 109.5
H48 C44 H50 109.5
C31 C44 H49 109.5
H48 C44 H49 109.5
H50 C44 H49 109.5
O9 C45 C46 113.6(2)
O9 C45 H87 108.8
C46 C45 H87 108.8
O9 C45 H60 108.8
C46 C45 H60 108.8
H87 C45 H60 107.7
C47 C46 C55 121.2(3)
C47 C46 C45 123.8(3)
C55 C46 C45 114.9(2)
C46 C47 C48 121.3(3)
C46 C47 H64 119.3
C48 C47 H64 119.3
O10 C48 C47 108.2(2)
O10 C48 C57 107.4(2)
C47 C48 C57 114.9(2)
O10 C48 C49 90.89(19)
C47 C48 C49 126.8(2)
C57 C48 C49 104.9(2)
C50 C49 C60 115.4(2)
C50 C49 C59 109.9(2)
C60 C49 C59 116.8(2)
C50 C49 C48 124.4(2)
C60 C49 C48 84.77(19)
C59 C49 C48 103.7(2)
C49 C50 C51 108.5(2)
C49 C50 H83 110.0
C51 C50 H83 110.0
C49 C50 H82 110.0
C51 C50 H82 110.0
H83 C50 H82 108.4
C52 C51 C50 111.7(2)
C52 C51 H81 109.3
C50 C51 H81 109.3
C52 C51 H65 109.3
C50 C51 H65 109.3
H81 C51 H65 107.9
C51 C52 C53 114.8(2)
C51 C52 C65 112.0(2)
C53 C52 C65 115.3(2)
C51 C52 H80 104.4
C53 C52 H80 104.4
C65 C52 H80 104.4
C61 C53 C54 107.2(2)
C61 C53 C62 106.7(2)
C54 C53 C62 111.2(2)
C61 C53 C52 109.7(2)
C54 C53 C52 114.0(2)
C62 C53 C52 107.8(2)
C53 C54 H59 109.5
C53 C54 H67 109.5
H59 C54 H67 109.5
C53 C54 H66 109.5
H59 C54 H66 109.5
H67 C54 H66 109.5
O12 C55 C46 121.5(3)
O12 C55 C56 120.9(3)
C46 C55 C56 117.6(2)
O11 C56 C57 59.11(16)
O11 C56 C55 111.3(2)
C57 C56 C55 117.4(2)
O11 C56 H86 118.4
C57 C56 H86 118.4
C55 C56 H86 118.4
O11 C57 C56 60.13(17)
O11 C57 C48 114.8(2)
C56 C57 C48 118.7(2)
O11 C57 C58 115.6(2)
C56 C57 C58 131.4(2)
C48 C57 C58 106.7(2)
C57 C58 C59 98.5(2)
C57 C58 H61 112.1
C59 C58 H61 112.1
C57 C58 H85 112.1
C59 C58 H85 112.1
H61 C58 H85 109.7
C49 C59 C58 104.8(2)
C49 C59 C65 114.7(2)
C58 C59 C65 121.6(2)
C49 C59 H84 104.7
C58 C59 H84 104.7
C65 C59 H84 104.7
O10 C60 C49 91.93(19)
O10 C60 H63 113.3
C49 C60 H63 113.3
O10 C60 H62 113.3
C49 C60 H62 113.3
H63 C60 H62 110.6
C53 C61 H68 109.5
C53 C61 H70 109.5
H68 C61 H70 109.5
C53 C61 H69 109.5
H68 C61 H69 109.5
H70 C61 H69 109.5
C63 C62 C53 114.5(2)
C63 C62 H78 108.6
C53 C62 H78 108.6
C63 C62 H79 108.6
C53 C62 H79 108.6
H78 C62 H79 107.6
C62 C63 C64 111.5(2)
C62 C63 H77 109.3
C64 C63 H77 109.3
C62 C63 H71 109.3
C64 C63 H71 109.3
H77 C63 H71 108.0
C63 C64 C65 112.8(2)
C63 C64 H73 109.0
C65 C64 H73 109.0
C63 C64 H72 109.0
C65 C64 H72 109.0
H73 C64 H72 107.8
C64 C65 C66 109.0(2)
C64 C65 C59 108.5(2)
C66 C65 C59 111.3(2)
C64 C65 C52 107.7(2)
C66 C65 C52 114.9(2)
C59 C65 C52 105.1(2)
C65 C66 H74 109.5
C65 C66 H75 109.5
H74 C66 H75 109.5
C65 C66 H76 109.5
H74 C66 H76 109.5
H75 C66 H76 109.5

loop_
_geom_bond_atom_site_label_1
_geom_bond_atom_site_label_2
_geom_bond_distance
O1 C10 1.424(3)
O1 H88 0.84
O2 C11 1.210(3)
O3 C20 1.466(3)
O3 C7 1.474(3)
O4 C13 1.447(3)
O4 C12 1.449(3)
O5 C23 1.412(3)
O5 H89 0.84
O6 C33 1.222(3)
O7 C26 1.460(3)
O7 C36 1.461(3)
O8 C35 1.445(3)
O8 C34 1.451(3)
O9 C45 1.422(3)
O9 H90 0.8964
O10 C60 1.454(3)
O10 C48 1.463(3)
O11 C57 1.443(3)
O11 C56 1.458(3)
O12 C55 1.215(4)
C1 C2 1.537(4)
C1 H18 0.98
C1 H19 0.98
C1 H1 0.98
C2 C17 1.535(4)
C2 C21 1.537(4)
C2 C3 1.563(4)
C3 C18 1.542(3)
C3 C4 1.565(3)
C3 H7 1.0
C4 C15 1.538(3)
C4 C22 1.541(3)
C4 C5 1.553(3)
C5 C6 1.538(3)
C5 C14 1.551(3)
C5 H25 1.0
C6 C19 1.514(3)
C6 C20 1.545(3)
C6 C7 1.559(3)
C7 C8 1.488(3)
C7 C13 1.516(3)
C8 C9 1.337(4)
C8 H12 0.95
C9 C11 1.498(4)
C9 C10 1.514(4)
C10 H2 0.99
C10 H29 0.99
C11 C12 1.508(4)
C12 C13 1.463(4)
C12 H28 1.0
C13 C14 1.517(3)
O13 H91 1.0274
O13 H92 1.0456
C14 H26 0.99
C14 H27 0.99
C15 C16 1.534(4)
C15 H4 0.99
C15 H3 0.99
C16 C17 1.527(4)
C16 H21 0.99
C16 H20 0.99
C17 H5 0.99
C17 H6 0.99
C18 C19 1.542(4)
C18 H14 0.99
C18 H13 0.99
C19 H9 0.99
C19 H8 0.99
C20 H10 0.99
C20 H11 0.99
C21 H16 0.98
C21 H15 0.98
C21 H17 0.98
C22 H23 0.98
C22 H22 0.98
C22 H24 0.98
C23 C24 1.517(4)
C23 H30 0.99
C23 H32 0.99
C24 C25 1.343(4)
C24 C33 1.489(4)
C25 C26 1.496(3)
C25 H57 0.95
C26 C35 1.517(4)
C26 C27 1.570(4)
C27 C28 1.508(3)
C27 C41 1.539(3)
C27 C36 1.547(3)
C28 C29 1.545(4)
C28 H55 0.99
C28 H56 0.99
C29 C30 1.539(3)
C29 H35 0.99
C29 H54 0.99
C30 C40 1.558(3)
C30 C31 1.562(3)
C30 H53 1.0
C31 C32 1.539(4)
C31 C44 1.539(4)
C31 C37 1.544(3)
C32 H31 0.98
C32 H52 0.98
C32 H51 0.98
C33 C34 1.508(4)
C34 C35 1.465(4)
C34 H58 1.0
C35 C42 1.515(3)
C36 H34 0.99
C36 H33 0.99
C37 C38 1.526(4)
C37 H47 0.99
C37 H36 0.99
C38 C39 1.529(4)
C38 H37 0.99
C38 H46 0.99
C39 C40 1.543(3)
C39 H38 0.99
C39 H39 0.99
C40 C43 1.541(3)
C40 C41 1.548(3)
C41 C42 1.550(3)
C41 H40 1.0
C42 H41 0.99
C42 H42 0.99
C43 H45 0.98
C43 H44 0.98
C43 H43 0.98
C44 H48 0.98
C44 H50 0.98
C44 H49 0.98
C45 C46 1.501(4)
C45 H87 0.99
C45 H60 0.99
C46 C47 1.335(4)
C46 C55 1.496(4)
C47 C48 1.486(4)
C47 H64 0.95
C48 C57 1.514(4)
C48 C49 1.562(4)
C49 C50 1.511(3)
C49 C60 1.544(3)
C49 C59 1.544(4)
C50 C51 1.542(4)
C50 H83 0.99
C50 H82 0.99
C51 C52 1.541(3)
C51 H81 0.99
C51 H65 0.99
C52 C53 1.562(4)
C52 C65 1.563(3)
C52 H80 1.0
C53 C61 1.532(4)
C53 C54 1.536(4)
C53 C62 1.543(4)
C54 H59 0.98
C54 H67 0.98
C54 H66 0.98
C55 C56 1.502(4)
C56 C57 1.467(4)
C56 H86 1.0
C57 C58 1.515(4)
C58 C59 1.546(4)
C58 H61 0.99
C58 H85 0.99
C59 C65 1.551(4)
C59 H84 1.0
C60 H63 0.99
C60 H62 0.99
C61 H68 0.98
C61 H70 0.98
C61 H69 0.98
C62 C63 1.522(4)
C62 H78 0.99
C62 H79 0.99
C63 C64 1.528(4)
C63 H77 0.99
C63 H71 0.99
C64 C65 1.539(4)
C64 H73 0.99
C64 H72 0.99
C65 C66 1.546(3)
C66 H74 0.98
C66 H75 0.98
C66 H76 0.98

loop_
_geom_hbond_atom_site_label_D
_geom_hbond_atom_site_label_H
_geom_hbond_atom_site_label_A
_geom_hbond_site_symmetry_A
_geom_hbond_distance_DH
_geom_hbond_distance_HA
_geom_hbond_distance_DA
_geom_hbond_angle_DHA
O1 H88 O5 3_646 0.84 1.93 2.767(3) 176.7
O5 H89 O13 . 0.84 1.84 2.632(3) 157.7
O9 H90 O1 . 0.90 1.86 2.755(3) 174.9
C10 H2 O7 . 0.99 2.52 3.318(3) 137.5
C12 H28 O6 3_746 1.00 2.54 3.327(3) 135.0
O13 H91 O9 . 1.03 1.70 2.697(3) 163.1
O13 H92 O3 3_656 1.05 1.90 2.783(3) 139.9
C20 H10 O11 3_646 0.99 2.48 3.385(3) 152.4
C23 H30 O10 3_656 0.99 2.45 2.942(3) 110.4
C36 H34 O4 . 0.99 2.45 3.386(3) 157.0
C56 H86 O2 1_455 1.00 2.66 3.500(4) 142.3
C60 H63 O8 3_646 0.99 2.45 3.234(3) 136.1

loop_
_geom_torsion_atom_site_label_1
_geom_torsion_atom_site_label_2
_geom_torsion_atom_site_label_3
_geom_torsion_atom_site_label_4
_geom_torsion
C17 C2 C3 C18 -176.0(2)
C1 C2 C3 C18 60.5(3)
C21 C2 C3 C18 -60.0(3)
C17 C2 C3 C4 52.2(3)
C1 C2 C3 C4 -71.2(3)
C21 C2 C3 C4 168.3(2)
C18 C3 C4 C15 173.0(2)
C2 C3 C4 C15 -54.4(3)
C18 C3 C4 C22 -65.6(3)
C2 C3 C4 C22 66.9(3)
C18 C3 C4 C5 56.9(2)
C2 C3 C4 C5 -170.6(2)
C15 C4 C5 C6 -172.5(2)
C22 C4 C5 C6 67.8(3)
C3 C4 C5 C6 -57.2(3)
C15 C4 C5 C14 61.4(3)
C22 C4 C5 C14 -58.3(3)
C3 C4 C5 C14 176.7(2)
C14 C5 C6 C19 -165.0(2)
C4 C5 C6 C19 59.4(3)
C14 C5 C6 C20 59.7(3)
C4 C5 C6 C20 -75.9(3)
C14 C5 C6 C7 -32.1(2)
C4 C5 C6 C7 -167.69(19)
C20 O3 C7 C8 -128.5(2)
C20 O3 C7 C13 105.5(2)
C20 O3 C7 C6 0.34(18)
C19 C6 C7 O3 -118.3(2)
C5 C6 C7 O3 114.98(19)
C20 C6 C7 O3 -0.32(17)
C19 C6 C7 C8 -4.0(4)
C5 C6 C7 C8 -130.7(2)
C20 C6 C7 C8 114.0(3)
C19 C6 C7 C13 131.9(2)
C5 C6 C7 C13 5.1(2)
C20 C6 C7 C13 -110.2(2)
O3 C7 C8 C9 -92.7(3)
C13 C7 C8 C9 29.7(3)
C6 C7 C8 C9 161.5(2)
C7 C8 C9 C11 -6.8(4)
C7 C8 C9 C10 171.9(2)
C8 C9 C10 O1 6.2(4)
C11 C9 C10 O1 -175.0(2)
C8 C9 C11 O2 165.8(3)
C10 C9 C11 O2 -13.0(4)
C8 C9 C11 C12 -18.2(4)
C10 C9 C11 C12 163.0(2)
C13 O4 C12 C11 111.1(2)
O2 C11 C12 O4 129.4(3)
C9 C11 C12 O4 -46.7(3)
O2 C11 C12 C13 -165.0(3)
C9 C11 C12 C13 18.9(3)
C12 O4 C13 C7 -110.0(2)
C12 O4 C13 C14 126.9(2)
C11 C12 C13 O4 -98.5(2)
O4 C12 C13 C7 102.5(2)
C11 C12 C13 C7 3.9(3)
O4 C12 C13 C14 -95.2(3)
C11 C12 C13 C14 166.2(2)
O3 C7 C13 O4 162.01(19)
C8 C7 C13 O4 39.8(3)
C6 C7 C13 O4 -101.8(2)
O3 C7 C13 C12 94.9(3)
C8 C7 C13 C12 -27.3(3)
C6 C7 C13 C12 -168.9(2)
O3 C7 C13 C14 -71.6(2)
C8 C7 C13 C14 166.2(2)
C6 C7 C13 C14 24.6(2)
O4 C13 C14 C5 83.1(2)
C12 C13 C14 C5 152.8(3)
C7 C13 C14 C5 -43.5(2)
C6 C5 C14 C13 45.6(2)
C4 C5 C14 C13 176.1(2)
C22 C4 C15 C16 -70.0(3)
C5 C4 C15 C16 168.9(2)
C3 C4 C15 C16 55.3(3)
C4 C15 C16 C17 -57.5(3)
C15 C16 C17 C2 56.1(3)
C1 C2 C17 C16 73.5(3)
C21 C2 C17 C16 -169.6(2)
C3 C2 C17 C16 -51.9(3)
C2 C3 C18 C19 166.8(2)
C4 C3 C18 C19 -59.5(3)
C5 C6 C19 C18 -55.7(3)
C20 C6 C19 C18 79.4(3)
C7 C6 C19 C18 -179.4(2)
C3 C18 C19 C6 56.6(3)
C7 O3 C20 C6 -0.34(18)
C19 C6 C20 O3 123.3(2)
C5 C6 C20 O3 -103.6(2)
C7 C6 C20 O3 0.32(17)
O5 C23 C24 C25 15.6(4)
O5 C23 C24 C33 -166.8(2)
C33 C24 C25 C26 -4.2(4)
C23 C24 C25 C26 173.3(2)
C36 O7 C26 C25 -127.5(2)
C36 O7 C26 C35 107.2(2)
C36 O7 C26 C27 2.04(19)
C24 C25 C26 O7 -93.1(3)
C24 C25 C26 C35 28.9(4)
C24 C25 C26 C27 160.1(2)
O7 C26 C27 C28 -118.9(2)
C25 C26 C27 C28 -3.6(4)
C35 C26 C27 C28 131.5(2)
O7 C26 C27 C41 114.17(19)
C25 C26 C27 C41 -130.5(3)
C35 C26 C27 C41 4.5(2)
O7 C26 C27 C36 -1.93(18)
C25 C26 C27 C36 113.4(3)
C35 C26 C27 C36 -111.6(2)
C41 C27 C28 C29 -55.7(3)
C36 C27 C28 C29 79.4(3)
C26 C27 C28 C29 -179.8(2)
C27 C28 C29 C30 59.1(3)
C28 C29 C30 C40 -61.6(3)
C28 C29 C30 C31 164.7(2)
C29 C30 C31 C32 -59.2(3)
C40 C30 C31 C32 169.2(2)
C29 C30 C31 C44 61.6(3)
C40 C30 C31 C44 -70.1(3)
C29 C30 C31 C37 -174.7(2)
C40 C30 C31 C37 53.6(3)
C25 C24 C33 O6 160.9(3)
C23 C24 C33 O6 -16.8(4)
C25 C24 C33 C34 -21.5(4)
C23 C24 C33 C34 160.9(2)
C35 O8 C34 C33 110.4(2)
O6 C33 C34 O8 132.9(3)
C24 C33 C34 O8 -44.8(3)
O6 C33 C34 C35 -161.9(3)
C24 C33 C34 C35 20.4(4)
C34 O8 C35 C42 125.9(3)
C34 O8 C35 C26 -110.1(2)
C33 C34 C35 O8 -98.7(2)
O8 C34 C35 C42 -96.0(3)
C33 C34 C35 C42 165.3(3)
O8 C34 C35 C26 103.3(2)
C33 C34 C35 C26 4.6(3)
O7 C26 C35 O8 161.68(19)
C25 C26 C35 O8 39.3(3)
C27 C26 C35 O8 -102.1(2)
O7 C26 C35 C34 94.0(3)
C25 C26 C35 C34 -28.3(3)
C27 C26 C35 C34 -169.7(2)
O7 C26 C35 C42 -71.0(2)
C25 C26 C35 C42 166.7(2)
C27 C26 C35 C42 25.3(2)
C26 O7 C36 C27 -2.07(19)
C28 C27 C36 O7 126.4(2)
C41 C27 C36 O7 -101.2(2)
C26 C27 C36 O7 1.93(18)
C32 C31 C37 C38 -169.9(2)
C44 C31 C37 C38 73.1(3)
C30 C31 C37 C38 -52.4(3)
C31 C37 C38 C39 55.5(3)
C37 C38 C39 C40 -56.2(3)
C38 C39 C40 C43 -71.0(3)
C38 C39 C40 C41 167.8(2)
C38 C39 C40 C30 54.5(3)
C29 C30 C40 C43 -66.5(3)
C31 C30 C40 C43 66.3(3)
C29 C30 C40 C39 172.1(2)
C31 C30 C40 C39 -55.0(3)
C29 C30 C40 C41 56.5(2)
C31 C30 C40 C41 -170.7(2)
C28 C27 C41 C40 58.0(3)
C36 C27 C41 C40 -76.5(3)
C26 C27 C41 C40 -167.51(19)
C28 C27 C41 C42 -166.2(2)
C36 C27 C41 C42 59.3(3)
C26 C27 C41 C42 -31.7(2)
C43 C40 C41 C27 69.7(3)
C39 C40 C41 C27 -170.7(2)
C30 C40 C41 C27 -55.7(3)
C43 C40 C41 C42 -57.5(3)
C39 C40 C41 C42 62.0(3)
C30 C40 C41 C42 177.0(2)
O8 C35 C42 C41 83.9(2)
C34 C35 C42 C41 153.7(3)
C26 C35 C42 C41 -44.0(2)
C27 C41 C42 C35 45.8(2)
C40 C41 C42 C35 177.9(2)
O9 C45 C46 C47 3.1(4)
O9 C45 C46 C55 178.9(2)
C55 C46 C47 C48 -7.9(4)
C45 C46 C47 C48 167.7(3)
C60 O10 C48 C47 -123.1(2)
C60 O10 C48 C57 112.4(2)
C60 O10 C48 C49 6.4(2)
C46 C47 C48 O10 -90.0(3)
C46 C47 C48 C57 30.0(4)
C46 C47 C48 C49 164.5(3)
O10 C48 C49 C50 -123.4(2)
C47 C48 C49 C50 -9.7(4)
C57 C48 C49 C50 128.3(3)
O10 C48 C49 C60 -6.07(19)
C47 C48 C49 C60 107.6(3)
C57 C48 C49 C60 -114.4(2)
O10 C48 C49 C59 110.2(2)
C47 C48 C49 C59 -136.1(3)
C57 C48 C49 C59 1.9(2)
C60 C49 C50 C51 77.4(3)
C59 C49 C50 C51 -57.2(3)
C48 C49 C50 C51 179.1(2)
C49 C50 C51 C52 58.7(3)
C50 C51 C52 C53 166.4(2)
C50 C51 C52 C65 -59.7(3)
C51 C52 C53 C61 -58.4(3)
C65 C52 C53 C61 169.2(2)
C51 C52 C53 C54 61.9(3)
C65 C52 C53 C54 -70.5(3)
C51 C52 C53 C62 -174.2(2)
C65 C52 C53 C62 53.4(3)
C47 C46 C55 O12 164.6(3)
C45 C46 C55 O12 -11.4(4)
C47 C46 C55 C56 -17.0(4)
C45 C46 C55 C56 167.1(2)
C57 O11 C56 C55 109.9(3)
O12 C55 C56 O11 131.3(3)
C46 C55 C56 O11 -47.2(3)
O12 C55 C56 C57 -163.5(3)
C46 C55 C56 C57 18.1(4)
C56 O11 C57 C48 -110.2(3)
C56 O11 C57 C58 124.8(3)
C55 C56 C57 O11 -99.7(3)
O11 C56 C57 C48 103.7(3)
C55 C56 C57 C48 4.1(4)
O11 C56 C57 C58 -99.1(3)
C55 C56 C57 C58 161.3(3)
O10 C48 C57 O11 161.3(2)
C47 C48 C57 O11 40.9(3)
C49 C48 C57 O11 -102.9(3)
O10 C48 C57 C56 93.1(3)
C47 C48 C57 C56 -27.3(3)
C49 C48 C57 C56 -171.1(2)
O10 C48 C57 C58 -69.2(3)
C47 C48 C57 C58 170.4(2)
C49 C48 C57 C58 26.6(3)
O11 C57 C58 C59 85.7(2)
C56 C57 C58 C59 157.4(3)
C48 C57 C58 C59 -43.4(2)
C50 C49 C59 C58 -164.0(2)
C60 C49 C59 C58 62.1(3)
C48 C49 C59 C58 -28.9(2)
C50 C49 C59 C65 60.1(3)
C60 C49 C59 C65 -73.7(3)
C48 C49 C59 C65 -164.8(2)
C57 C58 C59 C49 44.0(2)
C57 C58 C59 C65 176.1(2)
C48 O10 C60 C49 -6.5(2)
C50 C49 C60 O10 131.9(2)
C59 C49 C60 O10 -96.7(2)
C48 C49 C60 O10 6.11(19)
C61 C53 C62 C63 -169.6(2)
C54 C53 C62 C63 73.8(3)
C52 C53 C62 C63 -51.8(3)
C53 C62 C63 C64 54.6(3)
C62 C63 C64 C65 -56.0(3)
C63 C64 C65 C66 -70.2(3)
C63 C64 C65 C59 168.4(2)
C63 C64 C65 C52 55.1(3)
C49 C59 C65 C64 -171.5(2)
C58 C59 C65 C64 60.6(3)
C49 C59 C65 C66 68.6(3)
C58 C59 C65 C66 -59.3(3)
C49 C59 C65 C52 -56.5(3)
C58 C59 C65 C52 175.7(2)
C51 C52 C65 C64 170.8(2)
C53 C52 C65 C64 -55.6(3)
C51 C52 C65 C66 -67.5(3)
C53 C52 C65 C66 66.2(3)
C51 C52 C65 C59 55.2(3)
C53 C52 C65 C59 -171.1(2)
